data_7216681
loop_
_publ_author_name
'Zhao, Tingting'
'Zhang, Lirong'
'Wang, Dongmei'
'Li, Guanghua'
'Huo, Qisheng'
'Liu, Yunling'

_publ_section_title
;
 Rational design and synthesis of a series of 3D lanthanide metal--organic
 frameworks with different structures driven by reaction conditions
;
_journal_issue 44
_journal_name_full CrystEngComm
_journal_page_first 10181
_journal_paper_doi 10.1039/C4CE00858H
_journal_volume 16
_journal_year 2014
_chemical_formula_moiety 'C16 H14 Ce2 K2 N4 O21 S2'
_chemical_formula_sum 'C16 H14 Ce2 K2 N4 O21 S2'
_chemical_formula_weight 1020.87
_chemical_melting_point ?
_chemical_name_systematic
; 
 ? 
;
_space_group_IT_number 2
_symmetry_cell_setting triclinic
_symmetry_space_group_name_Hall '-P 1'
_symmetry_space_group_name_H-M 'P -1'
_atom_sites_solution_hydrogens geom
_atom_sites_solution_primary direct
_atom_sites_solution_secondary difmap
_audit_creation_method SHELXL-97
_cell_angle_alpha 102.534(3)
_cell_angle_beta 109.195(3)
_cell_angle_gamma 112.160(2)
_cell_formula_units_Z 1
_cell_length_a 8.2471(12)
_cell_length_b 10.2753(14)
_cell_length_c 10.915(2)
_cell_measurement_reflns_used 2690
_cell_measurement_temperature 296(2)
_cell_measurement_theta_max 25.36
_cell_measurement_theta_min 2.15
_cell_volume 745.0(2)
_computing_cell_refinement 'Bruker SMART'
_computing_data_collection 'Bruker SMART'
_computing_data_reduction 'Bruker SAINT'
_computing_molecular_graphics SHELXP-97
_computing_publication_material SHELXTL
_computing_structure_refinement 'SHELXL-97 (Sheldrick, 1997)'
_computing_structure_solution 'SHELXS-97 (Sheldrick, 1990)'
_diffrn_ambient_temperature 296(2)
_diffrn_detector_area_resol_mean 9.00cm
_diffrn_measured_fraction_theta_full 0.986
_diffrn_measured_fraction_theta_max 0.986
_diffrn_measurement_device_type 'CCD area detector'
_diffrn_measurement_method 'phi and omega scans'
_diffrn_radiation_monochromator graphite
_diffrn_radiation_source 'fine-focus sealed tube'
_diffrn_radiation_type MoK\a
_diffrn_radiation_wavelength 0.71073
_diffrn_reflns_av_R_equivalents 0.0271
_diffrn_reflns_av_sigmaI/netI 0.0582
_diffrn_reflns_limit_h_max 9
_diffrn_reflns_limit_h_min -9
_diffrn_reflns_limit_k_max 11
_diffrn_reflns_limit_k_min -12
_diffrn_reflns_limit_l_max 13
_diffrn_reflns_limit_l_min -7
_diffrn_reflns_number 3910
_diffrn_reflns_theta_full 25.36
_diffrn_reflns_theta_max 25.36
_diffrn_reflns_theta_min 2.15
_diffrn_standards_decay_% none
_diffrn_standards_interval_count none
_diffrn_standards_interval_time none
_diffrn_standards_number none
_exptl_absorpt_coefficient_mu 3.533
_exptl_absorpt_correction_T_max 0.6147
_exptl_absorpt_correction_T_min 0.4738
_exptl_absorpt_correction_type empirical
_exptl_absorpt_process_details SADABS
_exptl_crystal_colour colourless
_exptl_crystal_density_diffrn 2.276
_exptl_crystal_density_meas ?
_exptl_crystal_density_method 'not measured'
_exptl_crystal_description block
_exptl_crystal_F_000 492
_exptl_crystal_size_max 0.26
_exptl_crystal_size_mid 0.24
_exptl_crystal_size_min 0.20
_refine_diff_density_max 0.945
_refine_diff_density_min -1.186
_refine_diff_density_rms 0.158
_refine_ls_extinction_method none
_refine_ls_goodness_of_fit_ref 1.048
_refine_ls_hydrogen_treatment none
_refine_ls_matrix_type full
_refine_ls_number_parameters 229
_refine_ls_number_reflns 2690
_refine_ls_number_restraints 14
_refine_ls_restrained_S_all 1.046
_refine_ls_R_factor_all 0.0444
_refine_ls_R_factor_gt 0.0384
_refine_ls_shift/su_max 0.001
_refine_ls_shift/su_mean 0.000
_refine_ls_structure_factor_coef Fsqd
_refine_ls_weighting_details 'calc w=1/[\s^2^(Fo^2^)+(0.0357P)^2^+0.9104P] where P=(Fo^2^+2Fc^2^)/3'
_refine_ls_weighting_scheme calc
_refine_ls_wR_factor_gt 0.0814
_refine_ls_wR_factor_ref 0.0852
_reflns_number_gt 2378
_reflns_number_total 2690
_reflns_threshold_expression >2sigma(I)
_cod_data_source_file c4ce00858h2.cif
_cod_data_source_block compound10
_cod_depositor_comments
;
The following automatic conversions were performed:

'_chemical_melting_point' value 'not measured' was changed to '?' -
the value is undefined or not given.

Automatic conversion script
Id: cif_fix_values 2281 2013-09-26 08:29:07Z andrius 

 Adding full bibliography for 7216672--7216683.cif.

The following automatic conversions were performed:

'_exptl_crystal_density_meas' value 'none' was changed to '?' - the
value is perceived as not measured.

Automatic conversion script
Id: cif_fix_values 3008 2015-01-20 13:52:24Z robertas 
;
_cod_original_cell_volume 744.9(2)
_cod_original_sg_symbol_H-M P-1
_cod_database_code 7216681

loop_
_symmetry_equiv_pos_as_xyz
'x, y, z'
'-x, -y, -z'

loop_
_atom_site_label
_atom_site_type_symbol
_atom_site_fract_x
_atom_site_fract_y
_atom_site_fract_z
_atom_site_U_iso_or_equiv
_atom_site_adp_type
_atom_site_occupancy
_atom_site_symmetry_multiplicity
_atom_site_calc_flag
_atom_site_refinement_flags
Ce1 Ce 0.32934(5) 1.11102(4) 1.06928(4) 0.01783(12) Uani 1 1 d .
K1 K 0.3591(2) 1.41561(18) 0.81665(17) 0.0342(4) Uani 1 1 d D
S1 S 0.8171(3) 1.4152(2) 0.7327(2) 0.0350(4) Uani 1 1 d .
O1 O 0.6540(7) 1.1363(5) 1.0105(5) 0.0332(11) Uani 1 1 d .
O2 O 0.5449(6) 1.2977(5) 0.9941(5) 0.0299(11) Uani 1 1 d .
O3 O 0.9608(6) 1.1078(5) 0.9609(5) 0.0262(10) Uani 1 1 d .
O4 O 1.2259(6) 1.3097(5) 1.0027(5) 0.0257(10) Uani 1 1 d .
O5 O 0.5232(6) 1.3693(5) 1.2839(5) 0.0303(11) Uani 1 1 d .
O6 O 0.2410(6) 1.2011(5) 1.2596(5) 0.0292(11) Uani 1 1 d .
O7 O 0.5284(7) 1.0838(6) 1.2646(5) 0.0402(13) Uani 1 1 d .
O8 O 0.7350(7) 1.0256(7) 1.3941(5) 0.0445(14) Uani 1 1 d .
O9 O 0.1423(7) 0.9937(6) 0.8076(5) 0.0338(11) Uani 1 1 d D
N1 N 0.6770(7) 1.3578(6) 0.8067(6) 0.0279(13) Uani 1 1 d .
N2 N 0.9783(7) 1.3659(6) 0.8051(6) 0.0292(13) Uani 1 1 d .
C1 C 0.7479(8) 1.2926(7) 0.8850(7) 0.0200(13) Uani 1 1 d .
C2 C 0.9210(8) 1.2973(7) 0.8843(7) 0.0201(13) Uani 1 1 d .
C3 C 0.6425(8) 1.2380(6) 0.9692(7) 0.0213(14) Uani 1 1 d .
C4 C 1.0448(9) 1.2348(7) 0.9563(6) 0.0198(13) Uani 1 1 d .
C5 C 0.4221(9) 1.4310(7) 1.4609(7) 0.0253(14) Uani 1 1 d .
H5 H 0.3263 1.3965 1.4908 0.080 Uiso 1 1 calc .
C6 C 0.3956(9) 1.3294(7) 1.3273(7) 0.0236(14) Uani 1 1 d .
C7 C 0.4805(10) 1.0236(8) 1.4484(7) 0.0296(15) Uani 1 1 d .
H7 H 0.3761 1.0440 1.4265 0.080 Uiso 1 1 calc .
C8 C 0.5896(10) 1.0469(8) 1.3641(7) 0.0278(15) Uani 1 1 d .
O10 O 0.1512(10) 1.1959(7) 0.5687(8) 0.076(2) Uani 1 1 d D
O11 O 1.087(3) 1.599(2) 1.639(2) 0.128(6) Uani 0.50 1 d PU
H1A H 0.041(6) 1.213(5) 0.523(4) 0.080 Uiso 1 1 d D
H1B H 0.097(9) 1.105(2) 0.584(3) 0.080 Uiso 1 1 d D
H99 H 0.190(10) 0.990(9) 0.749(6) 0.080 Uiso 1 1 d D
H98 H 0.036(7) 0.912(5) 0.776(8) 0.080 Uiso 1 1 d D

loop_
_atom_site_aniso_label
_atom_site_aniso_U_11
_atom_site_aniso_U_22
_atom_site_aniso_U_33
_atom_site_aniso_U_23
_atom_site_aniso_U_13
_atom_site_aniso_U_12
Ce1 0.0232(2) 0.01797(19) 0.0182(2) 0.00954(15) 0.01206(15) 0.01184(15)
K1 0.0374(9) 0.0404(9) 0.0429(10) 0.0251(8) 0.0262(8) 0.0241(8)
S1 0.0384(10) 0.0504(11) 0.0493(12) 0.0400(10) 0.0304(9) 0.0322(9)
O1 0.054(3) 0.033(3) 0.042(3) 0.028(2) 0.037(3) 0.030(2)
O2 0.033(3) 0.036(3) 0.047(3) 0.024(2) 0.031(2) 0.026(2)
O3 0.027(2) 0.021(2) 0.037(3) 0.016(2) 0.015(2) 0.015(2)
O4 0.018(2) 0.027(2) 0.037(3) 0.018(2) 0.013(2) 0.012(2)
O5 0.033(3) 0.022(2) 0.029(3) 0.005(2) 0.021(2) 0.005(2)
O6 0.024(2) 0.026(2) 0.022(2) -0.003(2) 0.011(2) 0.004(2)
O7 0.048(3) 0.068(4) 0.030(3) 0.036(3) 0.021(2) 0.040(3)
O8 0.042(3) 0.087(4) 0.039(3) 0.041(3) 0.030(3) 0.045(3)
O9 0.030(3) 0.044(3) 0.021(3) 0.007(2) 0.013(2) 0.014(2)
N1 0.025(3) 0.037(3) 0.040(3) 0.023(3) 0.021(3) 0.022(3)
N2 0.024(3) 0.039(3) 0.041(4) 0.029(3) 0.019(3) 0.020(3)
C1 0.019(3) 0.019(3) 0.027(3) 0.012(3) 0.012(3) 0.011(3)
C2 0.020(3) 0.017(3) 0.030(4) 0.012(3) 0.016(3) 0.009(3)
C3 0.020(3) 0.012(3) 0.027(4) 0.007(3) 0.010(3) 0.004(3)
C4 0.030(4) 0.022(3) 0.023(3) 0.014(3) 0.017(3) 0.020(3)
C5 0.030(4) 0.025(3) 0.021(3) 0.006(3) 0.013(3) 0.014(3)
C6 0.027(3) 0.029(4) 0.022(3) 0.013(3) 0.010(3) 0.018(3)
C7 0.033(4) 0.043(4) 0.030(4) 0.021(3) 0.019(3) 0.027(3)
C8 0.029(4) 0.033(4) 0.027(4) 0.013(3) 0.016(3) 0.016(3)
O10 0.072(5) 0.057(4) 0.074(5) 0.016(4) 0.020(4) 0.024(4)
O11 0.128(6) 0.129(6) 0.128(6) 0.050(3) 0.059(3) 0.062(3)

loop_
_atom_type_symbol
_atom_type_description
_atom_type_scat_dispersion_real
_atom_type_scat_dispersion_imag
_atom_type_scat_source
C C 0.0033 0.0016 'International Tables Vol C Tables 4.2.6.8 and 6.1.1.4'
H H 0.0000 0.0000 'International Tables Vol C Tables 4.2.6.8 and 6.1.1.4'
N N 0.0061 0.0033 'International Tables Vol C Tables 4.2.6.8 and 6.1.1.4'
O O 0.0106 0.0060 'International Tables Vol C Tables 4.2.6.8 and 6.1.1.4'
S S 0.1246 0.1234 'International Tables Vol C Tables 4.2.6.8 and 6.1.1.4'
K K 0.2009 0.2494 'International Tables Vol C Tables 4.2.6.8 and 6.1.1.4'
Ce Ce -0.2486 2.6331 'International Tables Vol C Tables 4.2.6.8 and 6.1.1.4'

loop_
_geom_angle_atom_site_label_1
_geom_angle_atom_site_label_2
_geom_angle_atom_site_label_3
_geom_angle
_geom_angle_site_symmetry_1
_geom_angle_site_symmetry_3
O7 Ce1 O3 89.87(17) . 2_677
O7 Ce1 O9 142.68(17) . .
O3 Ce1 O9 80.06(16) 2_677 .
O7 Ce1 O6 76.36(16) . .
O3 Ce1 O6 72.78(14) 2_677 .
O9 Ce1 O6 132.33(15) . .
O7 Ce1 O2 110.27(16) . .
O3 Ce1 O2 156.84(15) 2_677 .
O9 Ce1 O2 76.96(16) . .
O6 Ce1 O2 121.96(14) . .
O7 Ce1 O1 69.20(17) . 2_677
O3 Ce1 O1 69.36(14) 2_677 2_677
O9 Ce1 O1 73.63(16) . 2_677
O6 Ce1 O1 127.90(14) . 2_677
O2 Ce1 O1 106.33(13) . 2_677
O7 Ce1 O5 71.70(17) . .
O3 Ce1 O5 123.08(14) 2_677 .
O9 Ce1 O5 142.73(16) . .
O6 Ce1 O5 50.86(14) . .
O2 Ce1 O5 75.78(14) . .
O1 Ce1 O5 138.86(15) 2_677 .
O7 Ce1 O4 141.10(17) . 1_455
O3 Ce1 O4 108.62(13) 2_677 1_455
O9 Ce1 O4 75.58(15) . 1_455
O6 Ce1 O4 77.04(14) . 1_455
O2 Ce1 O4 62.74(13) . 1_455
O1 Ce1 O4 149.01(15) 2_677 1_455
O5 Ce1 O4 69.53(14) . 1_455
O7 Ce1 O3 138.63(15) . 1_455
O3 Ce1 O3 61.97(15) 2_677 1_455
O9 Ce1 O3 65.77(14) . 1_455
O6 Ce1 O3 66.98(14) . 1_455
O2 Ce1 O3 105.15(13) . 1_455
O1 Ce1 O3 120.11(14) 2_677 1_455
O5 Ce1 O3 97.70(13) . 1_455
O4 Ce1 O3 46.75(12) 1_455 1_455
O7 Ce1 O1 78.32(15) . .
O3 Ce1 O1 132.64(13) 2_677 .
O9 Ce1 O1 82.47(15) . .
O6 Ce1 O1 143.79(14) . .
O2 Ce1 O1 46.61(12) . .
O1 Ce1 O1 63.53(16) 2_677 .
O5 Ce1 O1 96.58(14) . .
O4 Ce1 O1 108.99(12) 1_455 .
O3 Ce1 O1 143.02(13) 1_455 .
O7 Ce1 C6 71.79(17) . .
O3 Ce1 C6 97.88(17) 2_677 .
O9 Ce1 C6 144.91(16) . .
O6 Ce1 C6 25.44(15) . .
O2 Ce1 C6 99.23(17) . .
O1 Ce1 C6 138.73(16) 2_677 .
O5 Ce1 C6 25.43(15) . .
O4 Ce1 C6 71.95(15) 1_455 .
O3 Ce1 C6 82.21(15) 1_455 .
O1 Ce1 C6 120.50(16) . .
O7 Ce1 C3 96.92(17) . .
O3 Ce1 C3 148.11(15) 2_677 .
O9 Ce1 C3 75.72(16) . .
O6 Ce1 C3 139.10(15) . .
O2 Ce1 C3 23.17(13) . .
O1 Ce1 C3 83.98(15) 2_677 .
O5 Ce1 C3 88.49(15) . .
O4 Ce1 C3 85.17(14) 1_455 .
O3 Ce1 C3 123.25(14) 1_455 .
O1 Ce1 C3 23.82(13) . .
C6 Ce1 C3 113.86(17) . .
O10 K1 O5 93.48(19) . 2_687
O10 K1 O2 105.11(19) . .
O5 K1 O2 135.70(15) 2_687 .
O10 K1 O4 107.99(19) . 1_455
O5 K1 O4 151.41(14) 2_687 1_455
O2 K1 O4 57.11(12) . 1_455
O10 K1 O2 150.19(19) . 2_687
O5 K1 O2 69.95(13) 2_687 2_687
O2 K1 O2 103.90(12) . 2_687
O4 K1 O2 82.38(13) 1_455 2_687
O10 K1 N1 83.5(2) . .
O5 K1 N1 87.98(15) 2_687 .
O2 K1 N1 55.72(14) . .
O4 K1 N1 112.50(14) 1_455 .
O2 K1 N1 119.10(15) 2_687 .
O10 K1 N2 85.2(2) . 1_455
O5 K1 N2 107.67(15) 2_687 1_455
O2 K1 N2 113.59(14) . 1_455
O4 K1 N2 57.38(13) 1_455 1_455
O2 K1 N2 77.11(14) 2_687 1_455
N1 K1 N2 161.19(16) . 1_455
O10 K1 O4 139.43(19) . 2_787
O5 K1 O4 62.12(13) 2_687 2_787
O2 K1 O4 78.50(13) . 2_787
O4 K1 O4 107.41(11) 1_455 2_787
O2 K1 O4 54.38(12) 2_687 2_787
N1 K1 O4 64.99(14) . 2_787
N2 K1 O4 131.35(15) 1_455 2_787
O10 K1 K1 156.39(18) . 2_687
O5 K1 K1 107.51(12) 2_687 2_687
O2 K1 K1 52.08(10) . 2_687
O4 K1 K1 56.81(10) 1_455 2_687
O2 K1 K1 51.82(10) 2_687 2_687
N1 K1 K1 86.51(13) . 2_687
N2 K1 K1 98.21(13) 1_455 2_687
O4 K1 K1 50.60(9) 2_787 2_687
O10 K1 Ce1 129.71(17) . 2_687
O5 K1 Ce1 36.45(9) 2_687 2_687
O2 K1 Ce1 115.68(11) . 2_687
O4 K1 Ce1 118.23(10) 1_455 2_687
O2 K1 Ce1 36.72(9) 2_687 2_687
N1 K1 Ce1 95.73(11) . 2_687
N2 K1 Ce1 103.06(11) 1_455 2_687
O4 K1 Ce1 38.80(8) 2_787 2_687
K1 K1 Ce1 72.51(5) 2_687 2_687
O10 K1 Ce1 96.56(17) . .
O5 K1 Ce1 164.96(11) 2_687 .
O2 K1 Ce1 30.06(9) . .
O4 K1 Ce1 31.74(8) 1_455 .
O2 K1 Ce1 105.20(10) 2_687 .
N1 K1 Ce1 82.08(11) . .
N2 K1 Ce1 84.38(11) 1_455 .
O4 K1 Ce1 103.25(9) 2_787 .
K1 K1 Ce1 60.81(4) 2_687 .
Ce1 K1 Ce1 133.32(4) 2_687 .
O10 K1 H1A 18.7(5) . .
O5 K1 H1A 86.8(13) 2_687 .
O2 K1 H1A 121.2(8) . .
O4 K1 H1A 107.5(15) 1_455 .
O2 K1 H1A 131.9(5) 2_687 .
N1 K1 H1A 100.7(8) . .
N2 K1 H1A 70.7(11) 1_455 .
O4 K1 H1A 145.1(15) 2_787 .
K1 K1 H1A 164.3(15) 2_687 .
Ce1 K1 H1A 120.0(11) 2_687 .
Ce1 K1 H1A 106.0(13) . .
O10 K1 H1B 17.8(5) . .
O5 K1 H1B 111.3(6) 2_687 .
O2 K1 H1B 91.1(9) . .
O4 K1 H1B 91.3(8) 1_455 .
O2 K1 H1B 156.6(14) 2_687 .
N1 K1 H1B 84.1(14) . .
N2 K1 H1B 80.5(14) 1_455 .
O4 K1 H1B 148.0(14) 2_787 .
K1 K1 H1B 139.6(6) 2_687 .
Ce1 K1 H1B 147.5(5) 2_687 .
Ce1 K1 H1B 79.0(5) . .
H1A K1 H1B 30.1(4) . .
N2 S1 N1 98.4(3) . .
C3 O1 Ce1 140.6(4) . 2_677
C3 O1 Ce1 87.0(4) . .
Ce1 O1 Ce1 116.47(16) 2_677 .
C3 O2 Ce1 102.4(4) . .
C3 O2 K1 124.3(4) . .
Ce1 O2 K1 116.32(15) . .
C3 O2 K1 134.4(4) . 2_687
Ce1 O2 K1 101.75(15) . 2_687
K1 O2 K1 76.10(12) . 2_687
C4 O3 Ce1 152.4(4) . 2_677
C4 O3 Ce1 89.5(3) . 1_655
Ce1 O3 Ce1 118.03(15) 2_677 1_655
C4 O4 Ce1 100.1(3) . 1_655
C4 O4 K1 116.1(4) . 1_655
Ce1 O4 K1 113.87(15) 1_655 1_655
C4 O4 K1 157.3(4) . 2_787
Ce1 O4 K1 94.42(12) 1_655 2_787
K1 O4 K1 72.59(11) 1_655 2_787
C6 O5 Ce1 92.4(4) . .
C6 O5 K1 132.5(4) . 2_687
Ce1 O5 K1 105.72(16) . 2_687
C6 O6 Ce1 95.5(4) . .
C8 O7 Ce1 164.8(5) . .
Ce1 O9 H99 127(5) . .
Ce1 O9 H98 114(5) . .
H99 O9 H98 109.6(19) . .
C1 N1 S1 107.5(4) . .
C1 N1 K1 121.4(4) . .
S1 N1 K1 130.5(3) . .
C2 N2 S1 107.2(4) . .
C2 N2 K1 116.9(4) . 1_655
S1 N2 K1 135.7(3) . 1_655
N1 C1 C2 113.3(5) . .
N1 C1 C3 115.6(5) . .
C2 C1 C3 130.8(5) . .
N2 C2 C1 113.4(5) . .
N2 C2 C4 116.3(5) . .
C1 C2 C4 130.3(5) . .
O2 C3 O1 122.0(6) . .
O2 C3 C1 117.4(5) . .
O1 C3 C1 120.5(5) . .
O2 C3 Ce1 54.4(3) . .
O1 C3 Ce1 69.2(3) . .
C1 C3 Ce1 164.1(4) . .
O4 C4 O3 123.3(5) . .
O4 C4 C2 118.0(5) . .
O3 C4 C2 118.6(5) . .
C5 C5 C6 122.4(8) 2_688 .
C5 C5 H5 118.8 2_688 .
C6 C5 H5 118.8 . .
O5 C6 O6 121.2(6) . .
O5 C6 C5 121.3(6) . .
O6 C6 C5 117.6(6) . .
O5 C6 Ce1 62.2(3) . .
O6 C6 Ce1 59.0(3) . .
C5 C6 Ce1 175.8(5) . .
C7 C7 C8 125.2(8) 2_678 .
C7 C7 H7 117.4 2_678 .
C8 C7 H7 117.4 . .
O7 C8 O8 123.3(6) . .
O7 C8 C7 117.7(6) . .
O8 C8 C7 119.0(6) . .
K1 O10 H1A 103.9(16) . .
K1 O10 H1B 105.9(17) . .
H1A O10 H1B 107(3) . .

loop_
_geom_bond_atom_site_label_1
_geom_bond_atom_site_label_2
_geom_bond_distance
_geom_bond_site_symmetry_2
Ce1 O7 2.371(4) .
Ce1 O3 2.448(4) 2_677
Ce1 O9 2.489(5) .
Ce1 O6 2.524(4) .
Ce1 O2 2.566(4) .
Ce1 O1 2.573(4) 2_677
Ce1 O5 2.593(4) .
Ce1 O4 2.640(4) 1_455
Ce1 O3 2.860(4) 1_455
Ce1 O1 2.886(4) .
Ce1 C6 2.930(6) .
Ce1 C3 3.082(6) .
K1 O10 2.596(7) .
K1 O5 2.677(5) 2_687
K1 O2 2.835(5) .
K1 O4 2.835(5) 1_455
K1 O2 2.845(5) 2_687
K1 N1 2.928(5) .
K1 N2 2.940(5) 1_455
K1 O4 3.071(5) 2_787
K1 K1 3.501(3) 2_687
K1 Ce1 4.2012(17) 2_687
K1 H1A 2.99(2) .
K1 H1B 3.00(2) .
S1 N2 1.625(5) .
S1 N1 1.625(6) .
O1 C3 1.246(7) .
O1 Ce1 2.573(4) 2_677
O2 C3 1.242(7) .
O2 K1 2.845(5) 2_687
O3 C4 1.246(7) .
O3 Ce1 2.448(4) 2_677
O3 Ce1 2.860(4) 1_655
O4 C4 1.244(7) .
O4 Ce1 2.640(4) 1_655
O4 K1 2.835(5) 1_655
O4 K1 3.071(4) 2_787
O5 C6 1.259(8) .
O5 K1 2.677(5) 2_687
O6 C6 1.265(8) .
O7 C8 1.241(8) .
O8 C8 1.250(7) .
O9 H99 0.851(10) .
O9 H98 0.848(10) .
N1 C1 1.318(7) .
N2 C2 1.323(8) .
N2 K1 2.940(5) 1_655
C1 C2 1.412(8) .
C1 C3 1.516(8) .
C2 C4 1.503(8) .
C5 C5 1.330(13) 2_688
C5 C6 1.490(9) .
C5 H5 0.9300 .
C7 C7 1.313(13) 2_678
C7 C8 1.480(9) .
C7 H7 0.9300 .
O10 H1A 0.99(2) .
O10 H1B 0.95(2) .

loop_
_geom_hbond_atom_site_label_D
_geom_hbond_atom_site_label_H
_geom_hbond_atom_site_label_A
_geom_hbond_distance_DH
_geom_hbond_distance_HA
_geom_hbond_distance_DA
_geom_hbond_angle_DHA
_geom_hbond_site_symmetry_A
O10 H1A O8 0.99(2) 2.21(5) 2.863(8) 123(4) 1_454
O10 H1B O8 0.95(2) 2.25(6) 2.826(9) 118(5) 2_677
